data_2238202
loop_
_publ_author_name
'Brooks, Neil R.'
'Wu, Minxian'
'Van Meervelt, Luc'
'Binnemans, Koen'
'Fransaer, Jan'

_publ_section_title
;
 Bis(ethyleneglycolato-\k^2^<i>O</i>,<i>O</i>')tellurium(IV)
;
_journal_coeditor_code KJ2224
_journal_issue 7
_journal_name_full 'Acta Crystallographica Section E'
_journal_page_first o1080
_journal_paper_doi 10.1107/S1600536813015687
_journal_volume 69
_journal_year 2013
_chemical_formula_iupac 'C4 H8 O4 Te'
_chemical_formula_moiety 'C4 H8 O4 Te'
_chemical_formula_sum 'C4 H8 O4 Te'
_chemical_formula_weight 247.70
_chemical_name_common Bis(ethyleneglycolato-O,O')tellurium(IV)
_chemical_name_systematic
;
Bis(ethyleneglycolato-\k^2^<i>O</i>,<i>O</i>')tellurium(IV)
;
_space_group_crystal_system monoclinic
_space_group_IT_number 14
_space_group_name_Hall '-P 2yn'
_space_group_name_H-M_alt 'P 1 21/n 1'
_symmetry_space_group_name_Hall '-P 2yn'
_symmetry_space_group_name_H-M 'P 1 21/n 1'
_atom_sites_solution_hydrogens geom
_atom_sites_solution_primary direct
_atom_sites_solution_secondary difmap
_audit_creation_method
;
  Olex2 1.1-alpha
  (compiled 2011.11.01 svn.r2039, GUI svn.r3906)
;
_cell_angle_alpha 90.00
_cell_angle_beta 102.168(11)
_cell_angle_gamma 90.00
_cell_formula_units_Z 4
_cell_length_a 6.4838(7)
_cell_length_b 6.4978(8)
_cell_length_c 15.3633(15)
_cell_measurement_reflns_used 1495
_cell_measurement_temperature 100(2)
_cell_measurement_theta_max 29.0223
_cell_measurement_theta_min 2.7869
_cell_volume 632.72(12)
_computing_cell_refinement
;
CrysAlis PRO (Agilent, 2012)
;
_computing_data_collection
;
CrysAlis PRO (Agilent, 2012)
;
_computing_data_reduction
;
CrysAlis PRO (Agilent, 2012)
;
_computing_molecular_graphics
;
XP (Sheldrick, 2008)
;
_computing_publication_material
;
OLEX2 (Dolomanov <i>et al.</i>, 2009) and publCIF (Westrip,
2010)
;
_computing_structure_refinement
;
SHELXL97 (Sheldrick, 2008)
;
_computing_structure_solution 'SHELXS97 (Sheldrick, 2008)'
_diffrn_ambient_temperature 100(2)
_diffrn_detector_area_resol_mean 15.9631
_diffrn_measured_fraction_theta_full 0.999
_diffrn_measured_fraction_theta_max 0.866
_diffrn_measurement_device_type 'Agilent SuperNova (Single source at offset, Eos)'
_diffrn_measurement_method '\w scans'
_diffrn_radiation_monochromator mirror
_diffrn_radiation_source 'SuperNova (Mo) X-ray Source'
_diffrn_radiation_type MoK\a
_diffrn_radiation_wavelength 0.71073
_diffrn_reflns_av_R_equivalents 0.0314
_diffrn_reflns_av_sigmaI/netI 0.0511
_diffrn_reflns_limit_h_max 7
_diffrn_reflns_limit_h_min -8
_diffrn_reflns_limit_k_max 8
_diffrn_reflns_limit_k_min -8
_diffrn_reflns_limit_l_max 18
_diffrn_reflns_limit_l_min -20
_diffrn_reflns_number 2841
_diffrn_reflns_theta_full 26.00
_diffrn_reflns_theta_max 28.87
_diffrn_reflns_theta_min 3.14
_exptl_absorpt_coefficient_mu 4.641
_exptl_absorpt_correction_T_max 0.710
_exptl_absorpt_correction_T_min 0.540
_exptl_absorpt_correction_type numerical
_exptl_absorpt_process_details
;
(CrysAlis PRO; Agilent, 2012)
;
_exptl_crystal_colour colourless
_exptl_crystal_density_diffrn 2.600
_exptl_crystal_density_method 'not measured'
_exptl_crystal_description block
_exptl_crystal_F_000 464
_exptl_crystal_size_max 0.20
_exptl_crystal_size_mid 0.10
_exptl_crystal_size_min 0.08
_refine_diff_density_max 3.932
_refine_diff_density_min -0.971
_refine_ls_extinction_method none
_refine_ls_goodness_of_fit_ref 1.052
_refine_ls_hydrogen_treatment constr
_refine_ls_matrix_type full
_refine_ls_number_parameters 96
_refine_ls_number_reflns 1501
_refine_ls_number_restraints 0
_refine_ls_restrained_S_all 1.052
_refine_ls_R_factor_all 0.0395
_refine_ls_R_factor_gt 0.0336
_refine_ls_shift/su_max 0.001
_refine_ls_shift/su_mean 0.000
_refine_ls_structure_factor_coef Fsqd
_refine_ls_weighting_details 'calc w=1/[\s^2^(Fo^2^)+(0.0340P)^2^] where P=(Fo^2^+2Fc^2^)/3'
_refine_ls_weighting_scheme calc
_refine_ls_wR_factor_gt 0.0736
_refine_ls_wR_factor_ref 0.0787
_reflns_number_gt 1291
_reflns_number_total 1501
_reflns_threshold_expression I>2sigma(I)
_cod_data_source_file kj2224.cif
_cod_data_source_block I
_cod_database_code 2238202
_cod_database_fobs_code 2238202

loop_
_symmetry_equiv_pos_as_xyz
'x, y, z'
'-x+1/2, y+1/2, -z+1/2'
'-x, -y, -z'
'x-1/2, -y-1/2, z-1/2'

loop_
_atom_site_type_symbol
_atom_site_label
_atom_site_fract_x
_atom_site_fract_y
_atom_site_fract_z
_atom_site_U_iso_or_equiv
_atom_site_adp_type
_atom_site_calc_flag
_atom_site_refinement_flags
_atom_site_occupancy
_atom_site_symmetry_multiplicity
_atom_site_disorder_assembly
_atom_site_disorder_group
Te Te1 0.47847(4) 0.12922(6) 0.711596(17) 0.00914(12) Uani d . 1 1 A .
O O1 0.2476(5) 0.3458(6) 0.6857(2) 0.0152(8) Uani d . 1 1 . .
C C2 0.1002(15) 0.2905(17) 0.6034(6) 0.0116(15) Uani d P 0.499(4) 1 A 1
H H2A 0.1543 0.3389 0.5513 0.014 Uiso calc PR 0.499(4) 1 A 1
H H2B -0.0385 0.3561 0.6016 0.014 Uiso calc PR 0.499(4) 1 A 1
C C3 0.0770(15) 0.0595(17) 0.6007(6) 0.0132(15) Uani d P 0.499(4) 1 A 1
H H3A -0.0115 0.0147 0.6424 0.016 Uiso calc PR 0.499(4) 1 A 1
H H3B 0.0080 0.0146 0.5399 0.016 Uiso calc PR 0.499(4) 1 A 1
C C2' 0.3599(14) -0.2166(17) 0.5966(6) 0.0116(15) Uani d P 0.501(4) 1 A 2
H H2'A 0.2925 -0.2444 0.5336 0.014 Uiso calc PR 0.501(4) 1 A 2
H H2'B 0.3273 -0.3326 0.6332 0.014 Uiso calc PR 0.501(4) 1 A 2
C C3' 0.5943(15) -0.1981(18) 0.6060(6) 0.0132(15) Uani d P 0.501(4) 1 A 2
H H3'A 0.6578 -0.3368 0.6067 0.016 Uiso calc PR 0.501(4) 1 A 2
H H3'B 0.6259 -0.1211 0.5548 0.016 Uiso calc PR 0.501(4) 1 A 2
O O4 0.2792(5) -0.0285(6) 0.6251(2) 0.0114(7) Uani d . 1 1 . .
O O5 0.6852(6) -0.0891(6) 0.6898(2) 0.0139(8) Uani d . 1 1 . .
C C6 0.7477(16) -0.0408(18) 0.6043(6) 0.0136(15) Uani d P 0.499(4) 1 A 1
H H6A 0.6412 -0.0956 0.5538 0.016 Uiso calc PR 0.499(4) 1 A 1
H H6B 0.8853 -0.1056 0.6030 0.016 Uiso calc PR 0.499(4) 1 A 1
C C7 0.7640(15) 0.1902(16) 0.5960(6) 0.0101(14) Uani d P 0.499(4) 1 A 1
H H7A 0.8976 0.2397 0.6340 0.012 Uiso calc PR 0.499(4) 1 A 1
H H7B 0.7635 0.2280 0.5336 0.012 Uiso calc PR 0.499(4) 1 A 1
C C6' 0.4899(15) 0.4712(18) 0.5992(6) 0.0136(15) Uani d P 0.501(4) 1 A 2
H H6'A 0.5056 0.5106 0.5387 0.016 Uiso calc PR 0.501(4) 1 A 2
H H6'B 0.5554 0.5796 0.6413 0.016 Uiso calc PR 0.501(4) 1 A 2
C C7' 0.2586(15) 0.4511(17) 0.6011(6) 0.0101(14) Uani d P 0.501(4) 1 A 2
H H7'A 0.1920 0.5887 0.5987 0.012 Uiso calc PR 0.501(4) 1 A 2
H H7'B 0.1843 0.3694 0.5496 0.012 Uiso calc PR 0.501(4) 1 A 2
O O8 0.5902(5) 0.2822(6) 0.6232(2) 0.0122(7) Uani d . 1 1 . .

loop_
_atom_site_aniso_label
_atom_site_aniso_U_11
_atom_site_aniso_U_22
_atom_site_aniso_U_33
_atom_site_aniso_U_12
_atom_site_aniso_U_13
_atom_site_aniso_U_23
Te1 0.00895(18) 0.0106(2) 0.00793(17) -0.00114(12) 0.00182(13) -0.00028(12)
O1 0.0134(18) 0.020(2) 0.0122(16) 0.0023(16) 0.0029(14) -0.0021(16)
C2 0.010(3) 0.015(4) 0.009(3) 0.003(3) 0.001(3) 0.000(3)
C3 0.011(3) 0.015(4) 0.012(3) 0.003(3) 0.000(3) -0.002(3)
C2' 0.010(3) 0.015(4) 0.009(3) 0.003(3) 0.001(3) 0.000(3)
C3' 0.011(3) 0.015(4) 0.012(3) 0.003(3) 0.000(3) -0.002(3)
O4 0.0091(16) 0.014(2) 0.0099(15) -0.0011(15) -0.0006(13) -0.0037(15)
O5 0.0164(18) 0.012(2) 0.0121(16) 0.0035(16) 0.0014(14) 0.0012(15)
C6 0.010(3) 0.016(4) 0.016(3) -0.006(3) 0.005(3) -0.006(3)
C7 0.009(3) 0.009(4) 0.013(3) 0.001(3) 0.005(3) 0.002(3)
C6' 0.010(3) 0.016(4) 0.016(3) -0.006(3) 0.005(3) -0.006(3)
C7' 0.009(3) 0.009(4) 0.013(3) 0.001(3) 0.005(3) 0.002(3)
O8 0.0137(17) 0.011(2) 0.0143(16) -0.0001(16) 0.0077(14) 0.0024(16)

loop_
_atom_type_symbol
_atom_type_description
_atom_type_scat_dispersion_real
_atom_type_scat_dispersion_imag
_atom_type_scat_source
C C 0.0033 0.0016 'International Tables Vol C Tables 4.2.6.8 and 6.1.1.4'
H H 0.0000 0.0000 'International Tables Vol C Tables 4.2.6.8 and 6.1.1.4'
O O 0.0106 0.0060 'International Tables Vol C Tables 4.2.6.8 and 6.1.1.4'
Te Te -0.5308 1.6751 'International Tables Vol C Tables 4.2.6.8 and 6.1.1.4'

loop_
_geom_angle_atom_site_label_1
_geom_angle_atom_site_label_2
_geom_angle_atom_site_label_3
_geom_angle
_geom_angle_publ_flag
O4 Te1 O8 94.84(14) n
O4 Te1 O5 83.41(15) n
O8 Te1 O5 83.41(15) n
O4 Te1 O1 82.81(15) n
O8 Te1 O1 82.92(14) n
O5 Te1 O1 159.66(13) n
C2 O1 C7' 59.9(5) ?
C2 O1 Te1 108.7(5) ?
C7' O1 Te1 108.7(4) ?
O1 C2 C3 108.2(8) ?
O1 C2 H2A 110.1 ?
C3 C2 H2A 110.1 ?
O1 C2 H2B 110.1 ?
C3 C2 H2B 110.1 ?
H2A C2 H2B 108.4 ?
O4 C3 C2 108.4(8) ?
O4 C3 H3A 110.0 ?
C2 C3 H3A 110.0 ?
O4 C3 H3B 110.0 ?
C2 C3 H3B 110.0 ?
H3A C3 H3B 108.4 ?
O4 C2' C3' 109.2(8) ?
O4 C2' H2'A 109.8 ?
C3' C2' H2'A 109.8 ?
O4 C2' H2'B 109.8 ?
C3' C2' H2'B 109.8 ?
H2'A C2' H2'B 108.3 ?
O5 C3' C2' 109.5(7) ?
O5 C3' H3'A 109.8 ?
C2' C3' H3'A 109.8 ?
O5 C3' H3'B 109.8 ?
C2' C3' H3'B 109.8 ?
H3'A C3' H3'B 108.2 ?
C3 O4 C2' 130.1(6) ?
C3 O4 Te1 114.6(5) ?
C2' O4 Te1 115.2(4) ?
C3' O5 C6 57.7(6) ?
C3' O5 Te1 108.8(4) ?
C6 O5 Te1 108.1(5) ?
O5 C6 C7 108.7(7) ?
O5 C6 H6A 110.0 ?
C7 C6 H6A 110.0 ?
O5 C6 H6B 110.0 ?
C7 C6 H6B 110.0 ?
H6A C6 H6B 108.3 ?
O8 C7 C6 108.7(7) ?
O8 C7 H7A 109.9 ?
C6 C7 H7A 109.9 ?
O8 C7 H7B 109.9 ?
C6 C7 H7B 109.9 ?
H7A C7 H7B 108.3 ?
O8 C6' C7' 109.1(8) ?
O8 C6' H6'A 109.9 ?
C7' C6' H6'A 109.9 ?
O8 C6' H6'B 109.9 ?
C7' C6' H6'B 109.9 ?
H6'A C6' H6'B 108.3 ?
O1 C7' C6' 106.7(7) ?
O1 C7' H7'A 110.4 ?
C6' C7' H7'A 110.4 ?
O1 C7' H7'B 110.4 ?
C6' C7' H7'B 110.4 ?
H7'A C7' H7'B 108.6 ?
C6' O8 C7 130.3(6) ?
C6' O8 Te1 114.3(4) ?
C7 O8 Te1 115.4(5) ?

loop_
_geom_bond_atom_site_label_1
_geom_bond_atom_site_label_2
_geom_bond_distance
_geom_bond_publ_flag
Te1 O4 1.940(3) y
Te1 O8 1.942(3) y
Te1 O5 2.027(3) y
Te1 O1 2.032(4) y
O1 C2 1.460(10) ?
O1 C7' 1.484(10) ?
C2 C3 1.509(15) ?
C2 H2A 0.9900 ?
C2 H2B 0.9900 ?
C3 O4 1.407(10) ?
C3 H3A 0.9900 ?
C3 H3B 0.9900 ?
C2' O4 1.434(10) ?
C2' C3' 1.500(12) ?
C2' H2'A 0.9900 ?
C2' H2'B 0.9900 ?
C3' O5 1.478(10) ?
C3' H3'A 0.9900 ?
C3' H3'B 0.9900 ?
O5 C6 1.487(10) ?
C6 C7 1.512(14) ?
C6 H6A 0.9900 ?
C6 H6B 0.9900 ?
C7 O8 1.414(9) ?
C7 H7A 0.9900 ?
C7 H7B 0.9900 ?
C6' O8 1.402(12) ?
C6' C7' 1.511(12) ?
C6' H6'A 0.9900 ?
C6' H6'B 0.9900 ?
C7' H7'A 0.9900 ?
C7' H7'B 0.9900 ?

loop_
_geom_torsion_atom_site_label_1
_geom_torsion_atom_site_label_2
_geom_torsion_atom_site_label_3
_geom_torsion_atom_site_label_4
_geom_torsion
_geom_torsion_publ_flag
O4 Te1 O1 C2 -16.1(5) ?
O8 Te1 O1 C2 79.7(5) ?
O5 Te1 O1 C2 31.6(7) ?
O4 Te1 O1 C7' -79.7(5) ?
O8 Te1 O1 C7' 16.1(5) ?
O5 Te1 O1 C7' -32.0(7) ?
C7' O1 C2 C3 138.3(9) ?
Te1 O1 C2 C3 37.0(7) ?
O1 C2 C3 O4 -45.4(9) n
O4 C2' C3' O5 40.2(10) n
C2 C3 O4 C2' -147.6(8) ?
C2 C3 O4 Te1 32.9(8) ?
C3' C2' O4 C3 154.0(8) ?
C3' C2' O4 Te1 -26.5(8) ?
O8 Te1 O4 C3 -92.2(5) ?
O5 Te1 O4 C3 -175.0(5) ?
O1 Te1 O4 C3 -9.9(5) ?
O8 Te1 O4 C2' 88.2(5) ?
O5 Te1 O4 C2' 5.5(5) ?
O1 Te1 O4 C2' 170.5(5) ?
C2' C3' O5 C6 -135.5(11) ?
C2' C3' O5 Te1 -35.5(9) ?
O4 Te1 O5 C3' 17.1(5) ?
O8 Te1 O5 C3' -78.5(5) ?
O1 Te1 O5 C3' -30.5(7) ?
O4 Te1 O5 C6 78.3(5) ?
O8 Te1 O5 C6 -17.4(5) ?
O1 Te1 O5 C6 30.7(7) ?
C3' O5 C6 C7 138.1(10) ?
Te1 O5 C6 C7 36.9(8) ?
O5 C6 C7 O8 -43.0(10) n
C2 O1 C7' C6' -138.4(10) ?
Te1 O1 C7' C6' -37.2(8) ?
O8 C6' C7' O1 46.5(9) n
C7' C6' O8 C7 148.3(8) ?
C7' C6' O8 Te1 -34.5(8) ?
C6 C7 O8 C6' -153.6(8) ?
C6 C7 O8 Te1 29.2(9) ?
O4 Te1 O8 C6' 92.7(5) ?
O5 Te1 O8 C6' 175.5(5) ?
O1 Te1 O8 C6' 10.6(5) ?
O4 Te1 O8 C7 -89.7(5) ?
O5 Te1 O8 C7 -6.9(5) ?
O1 Te1 O8 C7 -171.8(5) ?
